data_2231505
loop_
_publ_author_name
'Tahir, M. Nawaz'
'Tariq, Muhammad Ilyas'
'Tariq, Riaz H.'

_publ_section_title
;
 <i>N</i>-[(<i>E</i>)-3,4-Dimethoxybenzylidene]-2,3-dimethylaniline
;
_journal_coeditor_code HB6358
_journal_issue 9
_journal_name_full 'Acta Crystallographica Section E'
_journal_page_first o2378
_journal_paper_doi 10.1107/S1600536811032892
_journal_volume 67
_journal_year 2011
_chemical_formula_iupac 'C17 H19 N O2'
_chemical_formula_moiety 'C17 H19 N O2'
_chemical_formula_sum 'C17 H19 N O2'
_chemical_formula_weight 269.33
_chemical_name_systematic
;
<i>N</i>-[(<i>E</i>)-3,4-Dimethoxybenzylidene]-2,3-dimethylaniline
;
_space_group_IT_number 2
_symmetry_cell_setting triclinic
_symmetry_space_group_name_Hall '-P 1'
_symmetry_space_group_name_H-M 'P -1'
_atom_sites_solution_hydrogens geom
_atom_sites_solution_primary direct
_atom_sites_solution_secondary difmap
_audit_creation_method SHELXL-97
_cell_angle_alpha 81.987(2)
_cell_angle_beta 81.009(3)
_cell_angle_gamma 73.527(2)
_cell_formula_units_Z 2
_cell_length_a 7.0144(4)
_cell_length_b 7.4488(4)
_cell_length_c 15.6202(8)
_cell_measurement_reflns_used 2028
_cell_measurement_temperature 296(2)
_cell_measurement_theta_max 28.35
_cell_measurement_theta_min 2.65
_cell_volume 769.12(7)
_computing_cell_refinement 'SAINT (Bruker, 2009)'
_computing_data_collection 'APEX2 (Bruker, 2009)'
_computing_data_reduction 'SAINT (Bruker, 2009)'
_computing_molecular_graphics 'ORTEP-3 for Windows (Farrugia, 1997) and PLATON (Spek, 2009)'
_computing_publication_material 'WinGX (Farrugia, 1999) and PLATON (Spek, 2009)'
_computing_structure_refinement 'SHELXL97 (Sheldrick, 2008)'
_computing_structure_solution 'SHELXS97 (Sheldrick, 2008)'
_diffrn_ambient_temperature 296(2)
_diffrn_detector_area_resol_mean 7.50
_diffrn_measured_fraction_theta_full 0.986
_diffrn_measured_fraction_theta_max 0.960
_diffrn_measurement_device_type 'Bruker Kappa APEXII CCD'
_diffrn_measurement_method \w
_diffrn_radiation_monochromator graphite
_diffrn_radiation_source 'fine-focus sealed tube'
_diffrn_radiation_type MoK\a
_diffrn_radiation_wavelength 0.71073
_diffrn_reflns_av_R_equivalents 0.0186
_diffrn_reflns_av_sigmaI/netI 0.0286
_diffrn_reflns_limit_h_max 8
_diffrn_reflns_limit_h_min -9
_diffrn_reflns_limit_k_max 9
_diffrn_reflns_limit_k_min -9
_diffrn_reflns_limit_l_max 20
_diffrn_reflns_limit_l_min -20
_diffrn_reflns_number 8993
_diffrn_reflns_theta_full 25.00
_diffrn_reflns_theta_max 28.35
_diffrn_reflns_theta_min 2.65
_diffrn_standards_number 0
_exptl_absorpt_coefficient_mu 0.076
_exptl_absorpt_correction_T_max 0.983
_exptl_absorpt_correction_T_min 0.972
_exptl_absorpt_correction_type multi-scan
_exptl_absorpt_process_details '(SADABS; Bruker, 2005)'
_exptl_crystal_colour colorless
_exptl_crystal_density_diffrn 1.163
_exptl_crystal_density_method 'not measured'
_exptl_crystal_description prism
_exptl_crystal_F_000 288
_exptl_crystal_size_max 0.34
_exptl_crystal_size_mid 0.25
_exptl_crystal_size_min 0.22
_refine_diff_density_max 0.190
_refine_diff_density_min -0.175
_refine_ls_goodness_of_fit_ref 1.075
_refine_ls_hydrogen_treatment constr
_refine_ls_matrix_type full
_refine_ls_number_parameters 185
_refine_ls_number_reflns 3688
_refine_ls_number_restraints 0
_refine_ls_restrained_S_all 1.075
_refine_ls_R_factor_all 0.1071
_refine_ls_R_factor_gt 0.0613
_refine_ls_shift/su_max 0.000
_refine_ls_shift/su_mean 0.000
_refine_ls_structure_factor_coef Fsqd
_refine_ls_weighting_details 'calc w=1/[\s^2^(Fo^2^)+(0.0973P)^2^+0.0736P] where P=(Fo^2^+2Fc^2^)/3'
_refine_ls_weighting_scheme calc
_refine_ls_wR_factor_gt 0.1767
_refine_ls_wR_factor_ref 0.2105
_reflns_number_gt 2028
_reflns_number_total 3688
_reflns_threshold_expression I>2\s(I)
_cod_data_source_file hb6358.cif
_cod_data_source_block I
_cod_database_code 2231505
_cod_database_fobs_code 2231505

loop_
_symmetry_equiv_pos_site_id
_symmetry_equiv_pos_as_xyz
1 x,y,z
2 -x,-y,-z

loop_
_atom_site_aniso_label
_atom_site_aniso_U_11
_atom_site_aniso_U_22
_atom_site_aniso_U_33
_atom_site_aniso_U_12
_atom_site_aniso_U_13
_atom_site_aniso_U_23
O1 0.0793(9) 0.1041(11) 0.0950(11) 0.0173(8) -0.0053(8) 0.0011(8)
O2 0.0955(11) 0.1343(14) 0.0975(12) 0.0434(10) -0.0131(9) -0.0186(10)
N1 0.0689(10) 0.1016(12) 0.0657(10) -0.0269(9) -0.0016(7) -0.0135(8)
C1 0.0726(11) 0.0870(13) 0.0648(10) -0.0362(10) 0.0107(9) -0.0220(9)
C2 0.0683(10) 0.0677(11) 0.0609(10) -0.0251(8) 0.0103(8) -0.0157(8)
C3 0.0919(13) 0.0699(12) 0.0725(12) -0.0256(10) 0.0236(10) -0.0164(9)
C4 0.133(2) 0.0838(15) 0.1044(19) -0.0482(15) 0.0309(16) -0.0238(13)
C5 0.144(2) 0.1027(19) 0.133(2) -0.0808(18) 0.034(2) -0.0442(18)
C6 0.1058(17) 0.139(2) 0.0977(17) -0.0668(16) 0.0115(13) -0.0523(16)
C7 0.0819(12) 0.0803(12) 0.0893(14) -0.0328(10) -0.0139(10) -0.0060(10)
C8 0.124(2) 0.0967(16) 0.0917(17) -0.0090(15) -0.0065(15) 0.0061(13)
C9 0.0686(12) 0.1318(18) 0.0640(12) -0.0304(12) -0.0026(9) -0.0174(12)
C10 0.0633(11) 0.1337(19) 0.0587(11) -0.0106(11) -0.0090(9) -0.0217(12)
C11 0.0590(10) 0.1120(16) 0.0585(10) 0.0010(10) -0.0108(8) -0.0156(10)
C12 0.0670(11) 0.1122(16) 0.0570(11) 0.0084(11) -0.0100(9) -0.0159(10)
C13 0.0765(13) 0.130(2) 0.0626(12) 0.0260(13) -0.0180(10) -0.0259(12)
C14 0.0621(12) 0.167(3) 0.0755(14) 0.0215(14) -0.0105(11) -0.0365(15)
C15 0.0625(12) 0.178(3) 0.0730(14) -0.0054(15) -0.0046(10) -0.0264(16)
C16 0.0696(12) 0.0984(16) 0.122(2) -0.0017(11) -0.0060(12) -0.0103(14)
C17 0.114(2) 0.163(3) 0.118(2) 0.0679(19) -0.0177(17) -0.035(2)

loop_
_atom_site_type_symbol
_atom_site_label
_atom_site_fract_x
_atom_site_fract_y
_atom_site_fract_z
_atom_site_U_iso_or_equiv
_atom_site_thermal_displace_type
_atom_site_occupancy
_atom_site_disorder_group
O O1 0.4243(2) 1.3278(2) 0.06049(11) 0.1032(6) Uani 1.000 -16
O O2 0.0678(3) 1.5334(3) 0.09093(12) 0.1237(7) Uani 1.000 -16
N N1 0.4479(2) 0.7156(3) 0.26807(10) 0.0781(6) Uani 1.000 -16
C C1 0.4907(3) 0.5385(3) 0.31797(12) 0.0724(7) Uani 1.000 -16
C C2 0.6399(3) 0.4985(2) 0.37272(11) 0.0653(6) Uani 1.000 -16
C C3 0.6892(3) 0.3227(3) 0.42177(13) 0.0801(7) Uani 1.000 -16
C C4 0.5942(5) 0.1908(3) 0.41376(19) 0.1067(10) Uani 1.000 -16
C C5 0.4515(5) 0.2251(4) 0.3599(2) 0.1191(11) Uani 1.000 -16
C C6 0.3959(4) 0.4001(4) 0.31104(18) 0.1058(10) Uani 1.000 -16
C C7 0.7449(3) 0.6439(3) 0.38007(15) 0.0814(7) Uani 1.000 -16
C C8 0.8467(4) 0.2768(3) 0.48259(17) 0.1107(10) Uani 1.000 -16
C C9 0.2673(3) 0.8109(4) 0.26475(13) 0.0873(8) Uani 1.000 -16
C C10 0.2098(3) 0.9939(4) 0.21549(13) 0.0872(8) Uani 1.000 -16
C C11 0.3509(3) 1.0665(3) 0.15843(12) 0.0804(7) Uani 1.000 -16
C C12 0.2991(3) 1.2443(3) 0.11668(13) 0.0845(7) Uani 1.000 -16
C C13 0.1014(3) 1.3574(4) 0.13272(14) 0.0982(9) Uani 1.000 -16
C C14 -0.0383(3) 1.2866(5) 0.18777(16) 0.1098(12) Uani 1.000 -16
C C15 0.0153(3) 1.1059(5) 0.22878(16) 0.1091(12) Uani 1.000 -16
C C16 0.6230(3) 1.2208(3) 0.03706(18) 0.1017(9) Uani 1.000 -16
C C17 -0.1297(4) 1.6586(5) 0.1040(2) 0.1511(14) Uani 1.000 -16
H H4 0.62832 0.07416 0.44610 0.1282 Uiso 1.000 -16
H H5 0.38993 0.13205 0.35542 0.1429 Uiso 1.000 -16
H H6 0.29718 0.42404 0.27438 0.1267 Uiso 1.000 -16
H H7A 0.71156 0.74586 0.33535 0.1221 Uiso 1.000 -16
H H7B 0.88706 0.58857 0.37339 0.1221 Uiso 1.000 -16
H H7C 0.70333 0.69060 0.43618 0.1221 Uiso 1.000 -16
H H8A 0.84583 0.15970 0.51705 0.1659 Uiso 1.000 -16
H H8B 0.81876 0.37504 0.52020 0.1659 Uiso 1.000 -16
H H8C 0.97589 0.26637 0.44934 0.1659 Uiso 1.000 -16
H H9 0.16648 0.76071 0.29555 0.1047 Uiso 1.000 -16
H H11 0.48208 0.99265 0.14874 0.0964 Uiso 1.000 -16
H H14 -0.16955 1.36030 0.19753 0.1317 Uiso 1.000 -16
H H15 -0.08069 1.05903 0.26580 0.1308 Uiso 1.000 -16
H H16A 0.69124 1.18297 0.08799 0.1523 Uiso 1.000 -16
H H16B 0.69194 1.29576 -0.00456 0.1523 Uiso 1.000 -16
H H16C 0.62060 1.11121 0.01184 0.1523 Uiso 1.000 -16
H H17A -0.22229 1.60982 0.08122 0.2265 Uiso 1.000 -16
H H17B -0.12956 1.78039 0.07430 0.2265 Uiso 1.000 -16
H H17C -0.16937 1.66912 0.16514 0.2265 Uiso 1.000 -16

loop_
_atom_type_symbol
_atom_type_description
_atom_type_scat_dispersion_real
_atom_type_scat_dispersion_imag
_atom_type_scat_source
C C 0.0033 0.0016 'International Tables Vol C Tables 4.2.6.8 and 6.1.1.4'
H H 0.0000 0.0000 'International Tables Vol C Tables 4.2.6.8 and 6.1.1.4'
N N 0.0061 0.0033 'International Tables Vol C Tables 4.2.6.8 and 6.1.1.4'
O O 0.0106 0.0060 'International Tables Vol C Tables 4.2.6.8 and 6.1.1.4'

loop_
_geom_angle_atom_site_label_1
_geom_angle_atom_site_label_2
_geom_angle_atom_site_label_3
_geom_angle
_geom_angle_publ_flag
C12 O1 C16 118.63(17) no
C13 O2 C17 118.4(2) no
C1 N1 C9 119.83(19) no
N1 C1 C2 118.28(18) no
N1 C1 C6 122.3(2) no
C2 C1 C6 119.3(2) no
C1 C2 C3 119.81(18) no
C1 C2 C7 120.07(16) no
C3 C2 C7 120.11(18) no
C2 C3 C4 119.6(2) no
C2 C3 C8 121.02(19) no
C4 C3 C8 119.4(2) no
C3 C4 C5 121.7(2) no
C4 C5 C6 120.3(3) no
C1 C6 C5 119.3(3) no
N1 C9 C10 123.5(2) no
C9 C10 C11 121.3(2) no
C9 C10 C15 120.1(2) no
C11 C10 C15 118.5(2) no
C10 C11 C12 121.1(2) no
O1 C12 C11 125.7(2) no
O1 C12 C13 114.90(19) no
C11 C12 C13 119.4(2) no
O2 C13 C12 114.7(2) no
O2 C13 C14 125.5(3) no
C12 C13 C14 119.8(3) no
C13 C14 C15 120.2(3) no
C10 C15 C14 120.9(2) no
C3 C4 H4 119.00 no
C5 C4 H4 119.00 no
C4 C5 H5 120.00 no
C6 C5 H5 120.00 no
C1 C6 H6 120.00 no
C5 C6 H6 120.00 no
C2 C7 H7A 109.00 no
C2 C7 H7B 109.00 no
C2 C7 H7C 109.00 no
H7A C7 H7B 109.00 no
H7A C7 H7C 109.00 no
H7B C7 H7C 109.00 no
C3 C8 H8A 109.00 no
C3 C8 H8B 109.00 no
C3 C8 H8C 109.00 no
H8A C8 H8B 109.00 no
H8A C8 H8C 109.00 no
H8B C8 H8C 109.00 no
N1 C9 H9 118.00 no
C10 C9 H9 118.00 no
C10 C11 H11 119.00 no
C12 C11 H11 119.00 no
C13 C14 H14 120.00 no
C15 C14 H14 120.00 no
C10 C15 H15 120.00 no
C14 C15 H15 120.00 no
O1 C16 H16A 109.00 no
O1 C16 H16B 109.00 no
O1 C16 H16C 109.00 no
H16A C16 H16B 109.00 no
H16A C16 H16C 109.00 no
H16B C16 H16C 109.00 no
O2 C17 H17A 109.00 no
O2 C17 H17B 109.00 no
O2 C17 H17C 109.00 no
H17A C17 H17B 109.00 no
H17A C17 H17C 109.00 no
H17B C17 H17C 110.00 no

loop_
_geom_bond_atom_site_label_1
_geom_bond_atom_site_label_2
_geom_bond_distance
_geom_bond_publ_flag
O1 C12 1.358(3) no
O1 C16 1.416(3) no
O2 C13 1.355(3) no
O2 C17 1.436(4) no
N1 C1 1.414(3) no
N1 C9 1.270(3) no
C1 C2 1.396(3) no
C1 C6 1.400(4) no
C2 C3 1.403(3) no
C2 C7 1.497(3) no
C3 C4 1.363(4) no
C3 C8 1.504(4) no
C4 C5 1.354(5) no
C5 C6 1.400(4) no
C9 C10 1.451(4) no
C10 C11 1.400(3) no
C10 C15 1.384(4) no
C11 C12 1.368(3) no
C12 C13 1.408(3) no
C13 C14 1.372(3) no
C14 C15 1.383(5) no
C4 H4 0.9300 no
C5 H5 0.9300 no
C6 H6 0.9300 no
C7 H7A 0.9600 no
C7 H7B 0.9600 no
C7 H7C 0.9600 no
C8 H8A 0.9600 no
C8 H8B 0.9600 no
C8 H8C 0.9600 no
C9 H9 0.9300 no
C11 H11 0.9300 no
C14 H14 0.9300 no
C15 H15 0.9300 no
C16 H16A 0.9600 no
C16 H16B 0.9600 no
C16 H16C 0.9600 no
C17 H17A 0.9600 no
C17 H17B 0.9600 no
C17 H17C 0.9600 no

loop_
_geom_hbond_atom_site_label_D
_geom_hbond_atom_site_label_H
_geom_hbond_atom_site_label_A
_geom_hbond_site_symmetry_A
_geom_hbond_distance_DH
_geom_hbond_distance_HA
_geom_hbond_distance_DA
_geom_hbond_angle_DHA
_geom_hbond_publ_flag
C16 H16B O2 2_685 0.96 2.51 3.454(3) 167 yes

loop_
_geom_torsion_atom_site_label_1
_geom_torsion_atom_site_label_2
_geom_torsion_atom_site_label_3
_geom_torsion_atom_site_label_4
_geom_torsion
_geom_torsion_publ_flag
C16 O1 C12 C11 4.7(3) no
C16 O1 C12 C13 -176.7(2) no
C17 O2 C13 C12 -179.7(2) no
C17 O2 C13 C14 -0.3(4) no
C9 N1 C1 C2 -133.8(2) no
C9 N1 C1 C6 49.3(3) no
C1 N1 C9 C10 179.8(2) no
N1 C1 C2 C3 -178.66(18) no
N1 C1 C2 C7 2.3(3) no
C6 C1 C2 C3 -1.7(3) no
C6 C1 C2 C7 179.2(2) no
N1 C1 C6 C5 177.5(2) no
C2 C1 C6 C5 0.6(4) no
C1 C2 C3 C4 1.7(3) no
C1 C2 C3 C8 -178.9(2) no
C7 C2 C3 C4 -179.3(2) no
C7 C2 C3 C8 0.2(3) no
C2 C3 C4 C5 -0.5(4) no
C8 C3 C4 C5 -180.0(3) no
C3 C4 C5 C6 -0.6(5) no
C4 C5 C6 C1 0.5(4) no
N1 C9 C10 C11 8.8(4) no
N1 C9 C10 C15 -166.8(2) no
C9 C10 C11 C12 -175.4(2) no
C15 C10 C11 C12 0.2(3) no
C9 C10 C15 C14 174.7(2) no
C11 C10 C15 C14 -1.0(4) no
C10 C11 C12 O1 179.8(2) no
C10 C11 C12 C13 1.2(3) no
O1 C12 C13 O2 -1.3(3) no
O1 C12 C13 C14 179.3(2) no
C11 C12 C13 O2 177.4(2) no
C11 C12 C13 C14 -2.0(3) no
O2 C13 C14 C15 -178.1(2) no
C12 C13 C14 C15 1.2(4) no
C13 C14 C15 C10 0.3(4) no

loop_
_cod_related_entry_id
_cod_related_entry_database
_cod_related_entry_code
1 ChemSpider 2705966
